data_7246157
loop_
_publ_author_name
'Chen, Kai'
'Zhu, Zhao-Qiang'
'Zhang, Ming-Hui'
'Yang, Xiang'
'Li, Jie'
'Chen, Chen'
'Redshaw, Carl'

_publ_section_title
;
 4,4&#x2032;-Biphenyldisulfonic acid induced coordination polymers of
 symmetrical tetramethyl cucurbit[6]uril with alkaline-earth metals for
 detection of antibiotics
;
_journal_issue 6
_journal_name_full CrystEngComm
_journal_page_first 961
_journal_page_last 970
_journal_paper_doi 10.1039/D2CE01470J
_journal_volume 25
_journal_year 2023
_chemical_formula_sum 'C52 H51 N24 O22 S2 Sr'
_chemical_formula_weight 1515.91
_space_group_crystal_system monoclinic
_space_group_IT_number 14
_space_group_name_Hall '-P 2ybc'
_space_group_name_H-M_alt 'P 1 21/c 1'
_atom_sites_solution_hydrogens geom
_audit_creation_method SHELXL-2018/3
_audit_update_record
;
2022-10-31 deposited with the CCDC.	2023-01-06 downloaded from the CCDC.
;
_cell_angle_alpha 90.000(5)
_cell_angle_beta 101.101(5)
_cell_angle_gamma 90.000(5)
_cell_formula_units_Z 4
_cell_length_a 20.282(5)
_cell_length_b 15.713(5)
_cell_length_c 24.849(5)
_cell_measurement_reflns_used 4671
_cell_measurement_temperature 293(2)
_cell_measurement_theta_max 21.11
_cell_measurement_theta_min 2.20
_cell_volume 7771(3)
_computing_structure_refinement 'SHELXL-2018/3 (Sheldrick, 2018)'
_diffrn_ambient_temperature 293(2)
_diffrn_measured_fraction_theta_full 0.999
_diffrn_measured_fraction_theta_max 0.999
_diffrn_measurement_device_type 'CCD area detector'
_diffrn_measurement_method 'phi and omega scans'
_diffrn_radiation_type MoK\a
_diffrn_radiation_wavelength 0.71069
_diffrn_reflns_av_R_equivalents 0.0580
_diffrn_reflns_av_unetI/netI 0.0830
_diffrn_reflns_Laue_measured_fraction_full 0.999
_diffrn_reflns_Laue_measured_fraction_max 0.999
_diffrn_reflns_limit_h_max 24
_diffrn_reflns_limit_h_min -24
_diffrn_reflns_limit_k_max 18
_diffrn_reflns_limit_k_min -17
_diffrn_reflns_limit_l_max 23
_diffrn_reflns_limit_l_min -29
_diffrn_reflns_number 42735
_diffrn_reflns_point_group_measured_fraction_full 0.999
_diffrn_reflns_point_group_measured_fraction_max 0.999
_diffrn_reflns_theta_full 24.999
_diffrn_reflns_theta_max 24.999
_diffrn_reflns_theta_min 1.542
_exptl_absorpt_coefficient_mu 0.828
_exptl_crystal_colour yellow
_exptl_crystal_density_diffrn 1.296
_exptl_crystal_description lump
_exptl_crystal_F_000 3108
_exptl_crystal_size_max 0.230
_exptl_crystal_size_mid 0.200
_exptl_crystal_size_min 0.150
_refine_diff_density_max 2.157
_refine_diff_density_min -1.476
_refine_diff_density_rms 0.106
_refine_ls_extinction_method none
_refine_ls_goodness_of_fit_ref 1.015
_refine_ls_hydrogen_treatment constr
_refine_ls_matrix_type full
_refine_ls_number_parameters 914
_refine_ls_number_reflns 13681
_refine_ls_number_restraints 57
_refine_ls_restrained_S_all 1.152
_refine_ls_R_factor_all 0.1645
_refine_ls_R_factor_gt 0.1100
_refine_ls_shift/su_max 0.047
_refine_ls_shift/su_mean 0.000
_refine_ls_structure_factor_coef Fsqd
_refine_ls_weighting_details 'w=1/[\s^2^(Fo^2^)+60.0000P] where P=(Fo^2^+2Fc^2^)/3'
_refine_ls_weighting_scheme calc
_refine_ls_wR_factor_gt 0.2208
_refine_ls_wR_factor_ref 0.2387
_reflns_Friedel_coverage 0.000
_reflns_number_gt 7145
_reflns_number_total 13681
_reflns_threshold_expression 'I > 2\s(I)'
_cod_data_source_file d2ce01470j2.cif
_cod_data_source_block shelx_CCDC2
_cod_depositor_comments 'Adding full bibliography for 7246155--7246157.cif.'
_cod_original_sg_symbol_H-M 'P 21/c'
_cod_database_code 7246157
_shelx_shelxl_version_number 2018/3
_shelx_space_group_comment
;
The symmetry employed for this shelxl refinement is uniquely defined
by the following loop, which should always be used as a source of
symmetry information in preference to the above space-group names.
They are only intended as comments.
;
_shelx_estimated_absorpt_t_min 0.832
_shelx_estimated_absorpt_t_max 0.886
_platon_squeeze_void_probe_radius 1.20

loop_
_space_group_symop_operation_xyz
'x, y, z'
'-x, y+1/2, -z+1/2'
'-x, -y, -z'
'x, -y-1/2, z-1/2'

loop_
_atom_site_label
_atom_site_type_symbol
_atom_site_fract_x
_atom_site_fract_y
_atom_site_fract_z
_atom_site_U_iso_or_equiv
_atom_site_adp_type
_atom_site_occupancy
_atom_site_site_symmetry_order
_atom_site_calc_flag
_atom_site_refinement_flags_posn
_atom_site_refinement_flags_adp
_atom_site_refinement_flags_occupancy
_atom_site_disorder_assembly
_atom_site_disorder_group
Sr1 Sr 0.74814(4) 0.99283(5) 1.00440(4) 0.0564(2) Uani 1 1 d . . . . .
O1 O 0.7025(3) 0.9554(3) 1.0976(3) 0.0654(16) Uani 1 1 d . . . . .
O2 O 0.6781(2) 0.8616(4) 0.9759(2) 0.0612(15) Uani 1 1 d . . . . .
O3 O 0.6062(3) 0.9613(4) 0.8576(3) 0.082(2) Uani 1 1 d . . . . .
O4 O 0.4328(3) 0.8373(4) 1.1375(3) 0.0772(19) Uani 1 1 d . . . . .
O5 O 0.4056(3) 0.7461(4) 1.0034(2) 0.0691(17) Uani 1 1 d . . . . .
O6 O 0.3369(3) 0.8442(4) 0.8849(2) 0.0629(15) Uani 1 1 d . . . . .
O7 O 0.7935(3) 0.9371(4) 0.9188(3) 0.0690(17) Uani 1 1 d . . . . .
O8 O 0.8321(3) 1.1362(4) 0.8800(2) 0.0697(17) Uani 1 1 d . . . . .
O9 O 0.9080(3) 1.2573(4) 0.9825(3) 0.088(2) Uani 1 1 d . . . . .
O10 O 1.0563(3) 0.8014(4) 0.8759(3) 0.092(2) Uani 1 1 d . . . . .
O11 O 1.0917(3) 0.9943(4) 0.8548(3) 0.0811(19) Uani 1 1 d . . . . .
O12 O 1.1788(3) 1.1289(4) 0.9549(3) 0.0693(17) Uani 1 1 d . . . . .
O13 O 0.1529(6) 1.0638(8) 0.6443(5) 0.180(3) Uani 1 1 d . U . . .
O14 O 0.1106(6) 1.0767(7) 0.7269(5) 0.162(3) Uani 1 1 d . U . . .
O15 O 0.0449(7) 0.9864(8) 0.6622(5) 0.202(3) Uani 1 1 d . U . . .
O16 O 0.3474(5) 0.4283(7) 0.8619(5) 0.154(2) Uani 1 1 d . U . . .
O17 O 0.3128(6) 0.3882(8) 0.7792(5) 0.190(3) Uani 1 1 d . U . . .
O18 O 0.4107(5) 0.4300(6) 0.7917(4) 0.143(2) Uani 1 1 d . U . . .
O1W O 0.7063(4) 1.0860(5) 0.9175(3) 0.113(3) Uani 1 1 d . . . . .
O2W O 0.7914(4) 1.0964(5) 1.0861(3) 0.107(3) Uani 1 1 d . . . . .
O3W O 0.6348(4) 1.0710(6) 1.0053(4) 0.141(4) Uani 1 1 d . . . . .
O4W O 0.8602(5) 1.0733(7) 0.9966(5) 0.169(5) Uani 1 1 d . . . . .
S1 S 0.1199(3) 1.0323(3) 0.6859(2) 0.1618(15) Uani 1 1 d . U . . .
S2 S 0.3619(2) 0.4465(3) 0.8142(2) 0.1378(12) Uani 1 1 d . U . . .
C1 C 0.6605(4) 1.0253(5) 1.1926(4) 0.061(2) Uani 1 1 d . . . . .
H1A H 0.702253 1.042287 1.182216 0.073 Uiso 1 1 calc R U . . .
H1B H 0.669841 1.014670 1.231819 0.073 Uiso 1 1 calc R U . . .
C2 C 0.5033(4) 0.9613(6) 1.2130(4) 0.067(2) Uani 1 1 d . . . . .
H2A H 0.457382 0.945487 1.214348 0.080 Uiso 1 1 calc R U . . .
H2B H 0.528351 0.962280 1.250412 0.080 Uiso 1 1 calc R U . . .
C3 C 0.6662(4) 0.9162(5) 1.1229(4) 0.051(2) Uani 1 1 d . . . . .
C4 C 0.6016(4) 0.8822(5) 1.1884(3) 0.057(2) Uani 1 1 d . . . . .
H4 H 0.622697 0.870908 1.226609 0.068 Uiso 1 1 calc R U . . .
C5 C 0.4939(5) 0.8408(6) 1.1477(3) 0.059(2) Uani 1 1 d . . . . .
C6 C 0.6060(4) 0.8047(5) 1.1525(3) 0.058(2) Uani 1 1 d . . . . .
H6 H 0.626303 0.756185 1.174392 0.070 Uiso 1 1 calc R U . . .
C7 C 0.6746(4) 0.7788(5) 1.0786(3) 0.057(2) Uani 1 1 d . . . . .
H7A H 0.685244 0.724254 1.096384 0.068 Uiso 1 1 calc R U . . .
H7B H 0.716180 0.803405 1.072050 0.068 Uiso 1 1 calc R U . . .
C8 C 0.5142(4) 0.7136(5) 1.0950(4) 0.062(2) Uani 1 1 d . . . . .
H8A H 0.541051 0.665114 1.110219 0.074 Uiso 1 1 calc R U . . .
H8B H 0.467897 0.701775 1.097263 0.074 Uiso 1 1 calc R U . . .
C9 C 0.6374(4) 0.8040(5) 0.9795(3) 0.0483(19) Uani 1 1 d . . . . .
C10 C 0.5780(4) 0.7010(5) 1.0174(4) 0.059(2) Uani 1 1 d . . . . .
H10 H 0.595468 0.644833 1.030034 0.071 Uiso 1 1 calc R U . . .
C11 C 0.4639(4) 0.7324(5) 0.9970(4) 0.056(2) Uani 1 1 d . . . . .
C12 C 0.5536(4) 0.7035(5) 0.9544(4) 0.057(2) Uani 1 1 d . . . . .
H12 H 0.560682 0.649031 0.937165 0.069 Uiso 1 1 calc R U . . .
C13 C 0.5970(4) 0.7875(6) 0.8811(4) 0.067(2) Uani 1 1 d . . . . .
H13A H 0.639286 0.815831 0.880223 0.080 Uiso 1 1 calc R U . . .
H13B H 0.597476 0.733484 0.862286 0.080 Uiso 1 1 calc R U . . .
C14 C 0.4364(4) 0.7159(5) 0.8966(3) 0.058(2) Uani 1 1 d . . . . .
H14A H 0.392156 0.704750 0.904358 0.070 Uiso 1 1 calc R U . . .
H14B H 0.449135 0.666903 0.877072 0.070 Uiso 1 1 calc R U . . .
C15 C 0.5540(5) 0.9234(6) 0.8414(3) 0.065(2) Uani 1 1 d . . . . .
C16 C 0.4771(4) 0.8080(5) 0.8237(3) 0.0499(19) Uani 1 1 d . . . . .
C17 C 0.4453(4) 0.8909(6) 0.7938(3) 0.057(2) Uani 1 1 d . . . . .
C18 C 0.3816(4) 0.8470(5) 0.8581(3) 0.0492(19) Uani 1 1 d . . . . .
C19 C 0.4842(5) 0.7312(7) 0.7864(4) 0.090(3) Uani 1 1 d . . . . .
H19A H 0.506656 0.685503 0.808255 0.135 Uiso 1 1 calc R U . . .
H19B H 0.509886 0.747657 0.759480 0.135 Uiso 1 1 calc R U . . .
H19C H 0.440395 0.712643 0.768361 0.135 Uiso 1 1 calc R U . . .
C20 C 0.4235(5) 0.8834(7) 0.7310(3) 0.080(3) Uani 1 1 d . . . . .
H20A H 0.399745 0.933926 0.716837 0.119 Uiso 1 1 calc R U . . .
H20B H 0.394723 0.834840 0.722226 0.119 Uiso 1 1 calc R U . . .
H20C H 0.462547 0.876733 0.714790 0.119 Uiso 1 1 calc R U . . .
C21 C 0.8218(4) 0.7636(5) 0.9525(5) 0.077(3) Uani 1 1 d . . . . .
H21A H 0.780199 0.789805 0.957849 0.093 Uiso 1 1 calc R U . . .
H21B H 0.811560 0.705439 0.940686 0.093 Uiso 1 1 calc R U . . .
C22 C 0.9803(5) 0.6936(5) 0.9369(5) 0.081(3) Uani 1 1 d . . . . .
H22A H 0.954048 0.642208 0.927985 0.097 Uiso 1 1 calc R U . . .
H22B H 1.026397 0.680598 0.934491 0.097 Uiso 1 1 calc R U . . .
C23 C 0.8280(4) 0.8909(6) 0.8957(4) 0.062(2) Uani 1 1 d . . . . .
C24 C 0.8843(4) 0.7711(6) 0.8736(4) 0.073(3) Uani 1 1 d . . . . .
H24 H 0.863516 0.718644 0.857055 0.088 Uiso 1 1 calc R U . . .
C25 C 0.9952(5) 0.8034(6) 0.8692(4) 0.071(3) Uani 1 1 d . . . . .
C26 C 0.8851(4) 0.8398(7) 0.8306(4) 0.079(3) Uani 1 1 d . . . . .
H26 H 0.859959 0.821927 0.794636 0.094 Uiso 1 1 calc R U . . .
C27 C 0.8289(4) 0.9845(7) 0.8175(4) 0.079(3) Uani 1 1 d . . . . .
H27A H 0.816111 0.965165 0.779808 0.095 Uiso 1 1 calc R U . . .
H27B H 0.788791 1.005929 0.828668 0.095 Uiso 1 1 calc R U . . .
C28 C 0.9819(5) 0.9059(7) 0.7941(4) 0.086(3) Uani 1 1 d . . . . .
H28 H 0.997893 0.884889 0.763990 0.103 Uiso 1 1 calc R U . . .
C29 C 0.8734(4) 1.1231(6) 0.8507(4) 0.061(2) Uani 1 1 d . . . . .
C30 C 0.9296(4) 1.0577(7) 0.7884(4) 0.074(3) Uani 1 1 d . . . . .
C31 C 1.0386(5) 1.0324(6) 0.8346(4) 0.069(3) Uani 1 1 d . . . . .
C32 C 0.9644(4) 1.1440(7) 0.8070(4) 0.077(3) Uani 1 1 d . . . . .
C33 C 0.9012(6) 1.0491(9) 0.7256(4) 0.128(5) Uani 1 1 d . . . . .
H33A H 0.881163 0.993927 0.718118 0.191 Uiso 1 1 calc R U . . .
H33B H 0.937164 1.055636 0.705808 0.191 Uiso 1 1 calc R U . . .
H33C H 0.867996 1.092254 0.714301 0.191 Uiso 1 1 calc R U . . .
C34 C 0.9715(5) 1.2070(8) 0.7619(5) 0.119(5) Uani 1 1 d . . . . .
H34A H 0.927757 1.223499 0.742577 0.178 Uiso 1 1 calc R U . . .
H34B H 0.995882 1.180768 0.736766 0.178 Uiso 1 1 calc R U . . .
H34C H 0.995464 1.256399 0.777844 0.178 Uiso 1 1 calc R U . . .
C35 C 0.9298(4) 1.2598(6) 0.8718(5) 0.082(3) Uani 1 1 d . . . . .
H35A H 0.941246 1.302793 0.847079 0.098 Uiso 1 1 calc R U . . .
H35B H 0.887065 1.275721 0.880805 0.098 Uiso 1 1 calc R U . . .
C36 C 1.0866(5) 1.1716(6) 0.8554(4) 0.080(3) Uani 1 1 d . . . . .
H36A H 1.085846 1.217762 0.829398 0.096 Uiso 1 1 calc R U . . .
H36B H 1.127142 1.138848 0.855625 0.096 Uiso 1 1 calc R U . . .
C37 C 0.9633(4) 1.2658(5) 0.9719(5) 0.072(3) Uani 1 1 d . . . . .
C38 C 1.0498(5) 1.2797(5) 0.9223(5) 0.080(3) Uani 1 1 d . . . . .
H38 H 1.055196 1.328802 0.899229 0.095 Uiso 1 1 calc R U . . .
C39 C 1.1369(4) 1.1858(6) 0.9549(4) 0.064(2) Uani 1 1 d . . . . .
C40 C 1.0774(4) 1.2986(5) 0.9828(5) 0.072(3) Uani 1 1 d . . . . .
H40 H 1.093459 1.357433 0.988270 0.086 Uiso 1 1 calc R U . . .
C41 C 0.1694(5) 0.9396(8) 0.7121(5) 0.085(2) Uani 1 1 d . U . . .
C42 C 0.2070(5) 0.9017(6) 0.6785(4) 0.081(3) Uani 1 1 d . . . . .
H42 H 0.210893 0.926589 0.645328 0.098 Uiso 1 1 calc R U . . .
C43 C 0.2397(4) 0.8247(5) 0.6952(4) 0.064(2) Uani 1 1 d . . . . .
H43 H 0.265967 0.799243 0.672950 0.077 Uiso 1 1 calc R U . . .
C44 C 0.2338(3) 0.7860(5) 0.7437(3) 0.0424(18) Uani 1 1 d . . . . .
C45 C 0.1949(4) 0.8288(5) 0.7748(4) 0.063(2) Uani 1 1 d . . . . .
H45 H 0.189593 0.804632 0.807859 0.076 Uiso 1 1 calc R U . . .
C46 C 0.1635(4) 0.9056(6) 0.7595(5) 0.074(3) Uani 1 1 d . . . . .
H46 H 0.138734 0.932785 0.782231 0.089 Uiso 1 1 calc R U . . .
C47 C 0.2663(4) 0.7033(5) 0.7607(3) 0.0487(19) Uani 1 1 d . . . . .
C48 C 0.2966(4) 0.6549(5) 0.7254(4) 0.057(2) Uani 1 1 d . . . . .
H48 H 0.297328 0.675719 0.690519 0.069 Uiso 1 1 calc R U . . .
C49 C 0.3259(4) 0.5758(6) 0.7409(4) 0.067(3) Uani 1 1 d . . . . .
H49 H 0.345199 0.543728 0.716520 0.081 Uiso 1 1 calc R U . . .
C50 C 0.3253(5) 0.5478(7) 0.7912(5) 0.086(3) Uani 1 1 d . U . . .
C51 C 0.2967(5) 0.5915(6) 0.8277(4) 0.080(3) Uani 1 1 d . U . . .
H51 H 0.296433 0.568915 0.862271 0.096 Uiso 1 1 calc R U . . .
C52 C 0.2670(5) 0.6720(5) 0.8126(4) 0.068(2) Uani 1 1 d . . . . .
H52 H 0.248270 0.703398 0.837631 0.082 Uiso 1 1 calc R U . . .
N1 N 0.6378(3) 0.9476(4) 1.1647(3) 0.0548(17) Uani 1 1 d . . . . .
N2 N 0.5314(3) 0.8971(5) 1.1833(3) 0.0607(19) Uani 1 1 d . . . . .
N3 N 0.6475(3) 0.8332(4) 1.1149(3) 0.0520(17) Uani 1 1 d . . . . .
N4 N 0.5366(3) 0.7881(4) 1.1279(3) 0.0564(18) Uani 1 1 d . . . . .
N5 N 0.6300(3) 0.7650(4) 1.0263(3) 0.0549(17) Uani 1 1 d . . . . .
N6 N 0.5187(3) 0.7224(4) 1.0383(3) 0.0545(17) Uani 1 1 d . . . . .
N7 N 0.5936(3) 0.7707(4) 0.9374(3) 0.0531(17) Uani 1 1 d . . . . .
N8 N 0.4833(3) 0.7243(4) 0.9477(3) 0.0543(17) Uani 1 1 d . . . . .
N9 N 0.5435(3) 0.8385(5) 0.8513(3) 0.0589(18) Uani 1 1 d . . . . .
N10 N 0.4324(3) 0.7895(4) 0.8611(3) 0.0498(16) Uani 1 1 d . . . . .
N11 N 0.4970(3) 0.9548(5) 0.8091(3) 0.0592(18) Uani 1 1 d . . . . .
N12 N 0.3871(3) 0.9047(4) 0.8188(3) 0.0540(17) Uani 1 1 d . . . . .
N13 N 0.8454(3) 0.8083(5) 0.9094(3) 0.066(2) Uani 1 1 d . . . . .
N14 N 0.9550(4) 0.7586(5) 0.8965(4) 0.072(2) Uani 1 1 d . . . . .
N15 N 0.8536(3) 0.9127(5) 0.8515(3) 0.065(2) Uani 1 1 d . . . . .
N16 N 0.9557(4) 0.8517(5) 0.8297(4) 0.075(2) Uani 1 1 d . . . . .
N17 N 0.8762(4) 1.0533(5) 0.8194(3) 0.069(2) Uani 1 1 d . . . . .
N18 N 0.9828(4) 0.9953(6) 0.8063(3) 0.070(2) Uani 1 1 d . . . . .
N19 N 0.9214(4) 1.1789(5) 0.8428(3) 0.069(2) Uani 1 1 d . . . . .
N20 N 1.0302(3) 1.1186(5) 0.8375(3) 0.068(2) Uani 1 1 d . . . . .
N21 N 0.9793(3) 1.2612(5) 0.9206(4) 0.071(2) Uani 1 1 d . . . . .
N22 N 1.0890(3) 1.2075(4) 0.9099(4) 0.068(2) Uani 1 1 d . . . . .
N23 N 1.0217(4) 1.2832(4) 1.0091(4) 0.073(2) Uani 1 1 d . . . . .
N24 N 1.1323(3) 1.2381(4) 0.9960(4) 0.070(2) Uani 1 1 d . . . . .

loop_
_atom_site_aniso_label
_atom_site_aniso_U_11
_atom_site_aniso_U_22
_atom_site_aniso_U_33
_atom_site_aniso_U_23
_atom_site_aniso_U_13
_atom_site_aniso_U_12
Sr1 0.0458(4) 0.0447(4) 0.0806(6) -0.0004(4) 0.0170(4) 0.0035(4)
O1 0.053(3) 0.052(3) 0.096(5) 0.005(3) 0.026(3) -0.004(3)
O2 0.038(3) 0.067(4) 0.077(4) 0.002(3) 0.007(3) -0.009(3)
O3 0.057(4) 0.096(5) 0.085(5) 0.004(4) -0.007(3) -0.038(4)
O4 0.052(4) 0.081(4) 0.096(5) -0.006(4) 0.010(3) -0.016(3)
O5 0.047(3) 0.081(4) 0.077(4) 0.017(3) 0.009(3) -0.001(3)
O6 0.051(3) 0.072(4) 0.071(4) -0.007(3) 0.026(3) -0.011(3)
O7 0.054(3) 0.058(4) 0.099(5) -0.016(3) 0.025(3) 0.007(3)
O8 0.055(4) 0.086(4) 0.070(4) 0.004(3) 0.017(3) 0.016(3)
O9 0.043(4) 0.095(5) 0.127(6) -0.020(4) 0.020(4) 0.006(3)
O10 0.055(4) 0.083(5) 0.137(6) -0.003(4) 0.020(4) 0.024(4)
O11 0.064(4) 0.089(5) 0.087(5) 0.000(4) 0.006(3) 0.030(4)
O12 0.038(3) 0.061(4) 0.108(5) 0.004(3) 0.011(3) 0.010(3)
O13 0.181(3) 0.178(3) 0.183(3) 0.004(2) 0.040(2) 0.006(2)
O14 0.170(3) 0.158(3) 0.158(3) -0.0040(19) 0.032(2) 0.005(2)
O15 0.198(3) 0.201(3) 0.205(3) 0.001(2) 0.0350(19) 0.000(2)
O16 0.158(3) 0.155(3) 0.153(2) 0.005(2) 0.037(2) 0.006(2)
O17 0.190(3) 0.184(3) 0.193(3) -0.007(2) 0.0253(18) -0.007(2)
O18 0.141(3) 0.144(3) 0.148(3) 0.007(2) 0.038(2) 0.008(2)
O1W 0.113(6) 0.127(7) 0.108(6) 0.035(5) 0.040(5) 0.044(5)
O2W 0.101(5) 0.111(6) 0.116(6) -0.036(5) 0.040(5) -0.034(5)
O3W 0.117(6) 0.126(7) 0.198(9) 0.053(7) 0.076(7) 0.071(6)
O4W 0.157(9) 0.169(9) 0.206(11) -0.073(8) 0.097(8) -0.096(7)
S1 0.1653(17) 0.1574(17) 0.1633(17) 0.0052(10) 0.0328(10) 0.0432(10)
S2 0.1402(15) 0.1318(15) 0.1408(15) 0.0086(10) 0.0256(10) 0.0412(10)
C1 0.039(4) 0.053(5) 0.084(6) 0.003(4) -0.005(4) -0.011(4)
C2 0.064(6) 0.083(7) 0.059(6) 0.008(5) 0.024(5) -0.017(5)
C3 0.041(4) 0.043(5) 0.066(6) 0.011(4) 0.000(4) 0.005(4)
C4 0.061(5) 0.049(5) 0.054(5) 0.021(4) -0.002(4) -0.002(4)
C5 0.064(6) 0.067(6) 0.045(5) 0.019(4) 0.005(4) -0.016(5)
C6 0.049(5) 0.058(5) 0.060(5) 0.022(4) -0.008(4) 0.000(4)
C7 0.037(4) 0.052(5) 0.073(6) 0.017(4) -0.009(4) 0.005(4)
C8 0.060(5) 0.049(5) 0.074(6) 0.022(5) 0.006(5) -0.011(4)
C9 0.031(4) 0.045(4) 0.065(6) 0.000(4) -0.002(4) 0.007(4)
C10 0.053(5) 0.031(4) 0.088(7) 0.004(4) 0.000(5) 0.004(4)
C11 0.053(5) 0.035(4) 0.075(6) 0.004(4) 0.002(5) -0.013(4)
C12 0.050(5) 0.045(5) 0.076(6) -0.012(4) 0.007(4) 0.004(4)
C13 0.038(5) 0.079(6) 0.085(7) -0.015(5) 0.021(5) -0.002(4)
C14 0.048(5) 0.052(5) 0.072(6) -0.001(4) 0.003(4) -0.019(4)
C15 0.067(6) 0.085(7) 0.042(5) 0.000(5) 0.012(4) -0.015(5)
C16 0.047(4) 0.050(5) 0.051(5) -0.013(4) 0.007(4) -0.004(4)
C17 0.043(5) 0.073(6) 0.052(5) -0.004(4) 0.007(4) -0.015(4)
C18 0.053(5) 0.043(4) 0.050(5) -0.008(4) 0.006(4) -0.011(4)
C19 0.090(7) 0.098(8) 0.079(7) -0.048(6) 0.008(6) 0.012(6)
C20 0.087(7) 0.104(8) 0.044(5) -0.004(5) 0.003(5) -0.025(6)
C21 0.049(5) 0.044(5) 0.140(10) -0.016(6) 0.018(6) -0.012(4)
C22 0.057(6) 0.041(5) 0.143(10) -0.014(6) 0.017(6) 0.018(4)
C23 0.041(5) 0.061(6) 0.080(7) -0.026(5) 0.003(5) -0.007(4)
C24 0.048(5) 0.071(6) 0.096(8) -0.049(6) 0.003(5) -0.004(5)
C25 0.056(6) 0.064(6) 0.088(7) -0.027(5) 0.002(5) 0.023(5)
C26 0.052(6) 0.088(7) 0.089(8) -0.044(6) -0.004(5) -0.001(5)
C27 0.047(5) 0.096(8) 0.090(7) -0.015(6) 0.004(5) 0.010(5)
C28 0.087(7) 0.100(9) 0.072(7) -0.029(6) 0.019(6) 0.031(6)
C29 0.049(5) 0.080(7) 0.051(5) 0.017(5) 0.006(4) 0.016(5)
C30 0.054(5) 0.112(8) 0.056(6) 0.015(6) 0.010(4) 0.022(6)
C31 0.064(6) 0.076(7) 0.068(6) 0.014(5) 0.014(5) 0.026(5)
C32 0.055(6) 0.108(8) 0.070(6) 0.048(6) 0.020(5) 0.034(6)
C33 0.127(10) 0.197(14) 0.051(7) 0.008(8) -0.001(6) 0.061(10)
C34 0.092(8) 0.165(12) 0.108(9) 0.082(9) 0.040(7) 0.043(8)
C35 0.052(6) 0.075(7) 0.119(9) 0.043(6) 0.021(6) 0.030(5)
C36 0.072(7) 0.077(7) 0.102(8) 0.033(6) 0.045(6) 0.025(6)
C37 0.043(5) 0.045(5) 0.124(9) -0.009(5) 0.007(6) 0.014(4)
C38 0.068(6) 0.043(5) 0.133(10) 0.025(6) 0.034(6) 0.003(4)
C39 0.041(5) 0.047(5) 0.104(8) 0.019(5) 0.015(5) -0.004(4)
C40 0.048(5) 0.032(4) 0.136(9) 0.011(5) 0.020(6) 0.006(4)
C41 0.067(6) 0.110(7) 0.085(8) -0.026(6) 0.030(5) -0.015(4)
C42 0.099(8) 0.069(6) 0.070(7) 0.028(5) 0.001(6) 0.005(6)
C43 0.065(6) 0.053(5) 0.069(6) -0.003(5) 0.003(5) 0.010(4)
C44 0.026(4) 0.040(4) 0.056(5) -0.001(4) -0.004(3) -0.001(3)
C45 0.048(5) 0.058(5) 0.083(7) 0.010(5) 0.012(5) 0.005(4)
C46 0.054(5) 0.065(6) 0.108(8) -0.007(6) 0.026(6) 0.013(5)
C47 0.038(4) 0.041(4) 0.061(5) 0.002(4) -0.007(4) -0.005(3)
C48 0.047(5) 0.050(5) 0.074(6) 0.012(4) 0.007(4) 0.004(4)
C49 0.050(5) 0.059(6) 0.093(7) -0.011(5) 0.013(5) 0.012(4)
C50 0.059(6) 0.104(5) 0.087(8) -0.005(5) -0.004(5) -0.011(4)
C51 0.087(7) 0.086(7) 0.062(6) 0.026(5) 0.001(5) 0.005(5)
C52 0.082(6) 0.054(5) 0.064(6) 0.002(5) 0.004(5) 0.011(5)
N1 0.044(4) 0.047(4) 0.071(5) 0.007(4) 0.005(3) -0.010(3)
N2 0.051(4) 0.068(5) 0.062(5) 0.009(4) 0.009(4) -0.016(4)
N3 0.048(4) 0.041(4) 0.064(4) 0.010(3) 0.003(3) 0.003(3)
N4 0.050(4) 0.049(4) 0.066(5) 0.008(4) 0.000(4) -0.010(3)
N5 0.042(4) 0.050(4) 0.067(5) 0.005(4) -0.004(3) -0.007(3)
N6 0.039(4) 0.051(4) 0.070(5) 0.006(3) 0.000(3) 0.001(3)
N7 0.044(4) 0.055(4) 0.061(5) 0.000(3) 0.012(3) -0.004(3)
N8 0.040(4) 0.051(4) 0.068(5) -0.007(4) 0.002(3) -0.009(3)
N9 0.045(4) 0.077(5) 0.054(4) -0.006(4) 0.005(3) -0.014(4)
N10 0.042(4) 0.048(4) 0.060(4) -0.005(3) 0.011(3) -0.007(3)
N11 0.055(4) 0.068(5) 0.054(4) 0.001(4) 0.007(3) -0.017(4)
N12 0.041(4) 0.059(4) 0.062(4) 0.000(4) 0.009(3) -0.005(3)
N13 0.047(4) 0.052(4) 0.095(6) -0.025(4) 0.005(4) 0.004(3)
N14 0.049(4) 0.059(5) 0.108(7) -0.021(5) 0.014(4) 0.004(4)
N15 0.045(4) 0.068(5) 0.078(5) -0.019(4) -0.001(4) 0.016(4)
N16 0.066(5) 0.074(5) 0.089(6) -0.019(5) 0.022(5) 0.020(4)
N17 0.060(5) 0.083(6) 0.067(5) 0.000(4) 0.018(4) 0.021(4)
N18 0.051(4) 0.100(6) 0.057(4) 0.002(4) 0.004(4) 0.025(4)
N19 0.060(5) 0.063(5) 0.087(6) 0.019(4) 0.018(4) 0.024(4)
N20 0.050(4) 0.081(6) 0.075(5) 0.025(4) 0.015(4) 0.018(4)
N21 0.040(4) 0.058(5) 0.117(7) 0.012(5) 0.018(5) 0.014(3)
N22 0.043(4) 0.053(4) 0.110(7) 0.018(4) 0.021(4) 0.018(3)
N23 0.060(5) 0.045(4) 0.116(7) -0.018(4) 0.021(5) 0.011(3)
N24 0.044(4) 0.046(4) 0.118(7) -0.002(4) 0.012(5) 0.002(3)

loop_
_atom_type_symbol
_atom_type_description
_atom_type_scat_dispersion_real
_atom_type_scat_dispersion_imag
_atom_type_scat_source
C C 0.0033 0.0016 'International Tables Vol C Tables 4.2.6.8 and 6.1.1.4'
H H 0.0000 0.0000 'International Tables Vol C Tables 4.2.6.8 and 6.1.1.4'
N N 0.0061 0.0033 'International Tables Vol C Tables 4.2.6.8 and 6.1.1.4'
O O 0.0106 0.0060 'International Tables Vol C Tables 4.2.6.8 and 6.1.1.4'
S S 0.1246 0.1234 'International Tables Vol C Tables 4.2.6.8 and 6.1.1.4'
Sr Sr -1.5307 3.2498 'International Tables Vol C Tables 4.2.6.8 and 6.1.1.4'

loop_
_geom_angle_atom_site_label_1
_geom_angle_atom_site_label_2
_geom_angle_atom_site_label_3
_geom_angle
_geom_angle_site_symmetry_1
_geom_angle_site_symmetry_3
_geom_angle_publ_flag
O12 Sr1 O2 75.39(18) 3_777 . ?
O12 Sr1 O3W 143.9(2) 3_777 . ?
O2 Sr1 O3W 86.5(3) . . ?
O12 Sr1 O1W 146.4(2) 3_777 . ?
O2 Sr1 O1W 98.6(2) . . ?
O3W Sr1 O1W 66.2(3) . . ?
O12 Sr1 O2W 94.4(2) 3_777 . ?
O2 Sr1 O2W 144.2(2) . . ?
O3W Sr1 O2W 82.2(3) . . ?
O1W Sr1 O2W 107.4(3) . . ?
O12 Sr1 O7 78.5(2) 3_777 . ?
O2 Sr1 O7 76.48(18) . . ?
O3W Sr1 O7 127.7(3) . . ?
O1W Sr1 O7 68.0(2) . . ?
O2W Sr1 O7 135.9(2) . . ?
O12 Sr1 O4W 86.8(3) 3_777 . ?
O2 Sr1 O4W 144.7(3) . . ?
O3W Sr1 O4W 123.2(3) . . ?
O1W Sr1 O4W 79.5(3) . . ?
O2W Sr1 O4W 66.1(3) . . ?
O7 Sr1 O4W 70.1(2) . . ?
O12 Sr1 O1 76.31(18) 3_777 . ?
O2 Sr1 O1 78.26(18) . . ?
O3W Sr1 O1 69.5(2) . . ?
O1W Sr1 O1 135.7(2) . . ?
O2W Sr1 O1 66.0(2) . . ?
O7 Sr1 O1 147.97(18) . . ?
O4W Sr1 O1 127.3(3) . . ?
C3 O1 Sr1 152.3(6) . . ?
C9 O2 Sr1 157.2(6) . . ?
C23 O7 Sr1 153.9(7) . . ?
C39 O12 Sr1 154.9(7) . 3_777 ?
O14 S1 O13 123.5(9) . . ?
O14 S1 O15 104.4(8) . . ?
O13 S1 O15 114.5(8) . . ?
O14 S1 C41 107.9(7) . . ?
O13 S1 C41 103.5(7) . . ?
O15 S1 C41 100.4(6) . . ?
O18 S2 O16 133.9(8) . . ?
O18 S2 O17 96.1(7) . . ?
O16 S2 O17 98.8(8) . . ?
O18 S2 C50 110.6(7) . . ?
O16 S2 C50 109.4(7) . . ?
O17 S2 C50 99.7(6) . . ?
N1 C1 N12 114.1(6) . 3_677 ?
N11 C2 N2 115.1(7) 3_677 . ?
O1 C3 N3 125.7(8) . . ?
O1 C3 N1 126.3(8) . . ?
N3 C3 N1 108.0(7) . . ?
N2 C4 N1 114.9(6) . . ?
N2 C4 C6 104.5(7) . . ?
N1 C4 C6 103.8(7) . . ?
O4 C5 N4 126.3(9) . . ?
O4 C5 N2 125.4(9) . . ?
N4 C5 N2 108.3(8) . . ?
N3 C6 N4 115.0(7) . . ?
N3 C6 C4 103.9(6) . . ?
N4 C6 C4 103.3(7) . . ?
N3 C7 N5 114.0(6) . . ?
N6 C8 N4 113.8(6) . . ?
O2 C9 N7 125.4(8) . . ?
O2 C9 N5 125.5(7) . . ?
N7 C9 N5 109.1(7) . . ?
N6 C10 N5 114.8(7) . . ?
N6 C10 C12 103.4(6) . . ?
N5 C10 C12 102.6(7) . . ?
O5 C11 N8 125.5(8) . . ?
O5 C11 N6 125.3(9) . . ?
N8 C11 N6 109.2(8) . . ?
N8 C12 N7 113.6(6) . . ?
N8 C12 C10 103.8(7) . . ?
N7 C12 C10 103.0(6) . . ?
N9 C13 N7 115.5(7) . . ?
N8 C14 N10 114.4(6) . . ?
O3 C15 N11 127.1(9) . . ?
O3 C15 N9 124.7(9) . . ?
N11 C15 N9 108.2(8) . . ?
N10 C16 N9 113.4(6) . . ?
N10 C16 C19 111.8(7) . . ?
N9 C16 C19 110.7(7) . . ?
N10 C16 C17 102.7(6) . . ?
N9 C16 C17 101.9(6) . . ?
C19 C16 C17 116.0(7) . . ?
N11 C17 N12 112.9(7) . . ?
N11 C17 C20 111.8(7) . . ?
N12 C17 C20 110.3(7) . . ?
N11 C17 C16 103.8(6) . . ?
N12 C17 C16 102.3(6) . . ?
C20 C17 C16 115.3(7) . . ?
O6 C18 N12 126.0(8) . . ?
O6 C18 N10 125.3(8) . . ?
N12 C18 N10 108.6(7) . . ?
N24 C21 N13 115.0(7) 3_777 . ?
N23 C22 N14 114.1(7) 3_777 . ?
O7 C23 N15 125.3(9) . . ?
O7 C23 N13 126.0(10) . . ?
N15 C23 N13 108.8(8) . . ?
N13 C24 N14 115.9(8) . . ?
N13 C24 C26 103.3(8) . . ?
N14 C24 C26 103.2(8) . . ?
O10 C25 N14 127.8(10) . . ?
O10 C25 N16 123.5(11) . . ?
N14 C25 N16 108.7(8) . . ?
N16 C26 N15 113.9(8) . . ?
N16 C26 C24 104.3(8) . . ?
N15 C26 C24 104.0(8) . . ?
N17 C27 N15 114.5(7) . . ?
N16 C28 N18 116.7(8) . . ?
O8 C29 N19 124.7(9) . . ?
O8 C29 N17 125.9(9) . . ?
N19 C29 N17 109.3(8) . . ?
N17 C30 N18 112.9(8) . . ?
N17 C30 C32 103.1(8) . . ?
N18 C30 C32 103.1(7) . . ?
N17 C30 C33 111.1(8) . . ?
N18 C30 C33 110.7(8) . . ?
C32 C30 C33 115.6(9) . . ?
O11 C31 N18 125.2(9) . . ?
O11 C31 N20 124.0(9) . . ?
N18 C31 N20 110.8(8) . . ?
N20 C32 N19 112.3(8) . . ?
N20 C32 C34 110.6(8) . . ?
N19 C32 C34 110.8(8) . . ?
N20 C32 C30 103.5(8) . . ?
N19 C32 C30 102.6(8) . . ?
C34 C32 C30 116.7(9) . . ?
N21 C35 N19 115.7(7) . . ?
N20 C36 N22 113.7(8) . . ?
O9 C37 N21 126.2(9) . . ?
O9 C37 N23 126.0(11) . . ?
N21 C37 N23 107.8(8) . . ?
N21 C38 N22 114.5(7) . . ?
N21 C38 C40 103.9(8) . . ?
N22 C38 C40 104.4(8) . . ?
O12 C39 N24 126.7(9) . . ?
O12 C39 N22 124.0(10) . . ?
N24 C39 N22 109.2(8) . . ?
N23 C40 N24 115.2(8) . . ?
N23 C40 C38 104.0(7) . . ?
N24 C40 C38 102.3(8) . . ?
C46 C41 C42 121.6(11) . . ?
C46 C41 S1 120.4(8) . . ?
C42 C41 S1 117.7(9) . . ?
C41 C42 C43 118.8(10) . . ?
C44 C43 C42 121.6(9) . . ?
C43 C44 C45 115.5(7) . . ?
C43 C44 C47 121.9(7) . . ?
C45 C44 C47 122.6(7) . . ?
C44 C45 C46 123.6(9) . . ?
C41 C46 C45 118.9(10) . . ?
C52 C47 C48 118.0(7) . . ?
C52 C47 C44 120.2(8) . . ?
C48 C47 C44 121.8(7) . . ?
C47 C48 C49 122.0(8) . . ?
C50 C49 C48 118.2(10) . . ?
C49 C50 C51 123.1(11) . . ?
C49 C50 S2 121.0(9) . . ?
C51 C50 S2 115.9(9) . . ?
C50 C51 C52 119.3(10) . . ?
C47 C52 C51 119.5(9) . . ?
C3 N1 C1 121.9(7) . . ?
C3 N1 C4 111.7(7) . . ?
C1 N1 C4 123.2(7) . . ?
C5 N2 C4 111.8(8) . . ?
C5 N2 C2 124.0(8) . . ?
C4 N2 C2 124.2(7) . . ?
C3 N3 C7 122.4(7) . . ?
C3 N3 C6 112.4(7) . . ?
C7 N3 C6 124.6(7) . . ?
C5 N4 C6 111.9(7) . . ?
C5 N4 C8 123.0(7) . . ?
C6 N4 C8 123.9(7) . . ?
C9 N5 C10 112.6(7) . . ?
C9 N5 C7 123.5(6) . . ?
C10 N5 C7 123.6(7) . . ?
C11 N6 C8 123.4(7) . . ?
C11 N6 C10 111.8(7) . . ?
C8 N6 C10 123.2(7) . . ?
C9 N7 C13 122.5(7) . . ?
C9 N7 C12 112.6(7) . . ?
C13 N7 C12 123.6(7) . . ?
C11 N8 C12 111.7(7) . . ?
C11 N8 C14 123.0(7) . . ?
C12 N8 C14 123.5(7) . . ?
C15 N9 C13 120.3(7) . . ?
C15 N9 C16 113.0(7) . . ?
C13 N9 C16 126.4(7) . . ?
C18 N10 C14 121.2(7) . . ?
C18 N10 C16 113.1(7) . . ?
C14 N10 C16 125.6(7) . . ?
C15 N11 C2 120.0(7) . 3_677 ?
C15 N11 C17 113.1(7) . . ?
C2 N11 C17 126.1(7) 3_677 . ?
C18 N12 C17 113.3(7) . . ?
C18 N12 C1 120.3(7) . 3_677 ?
C17 N12 C1 126.4(7) . 3_677 ?
C23 N13 C24 112.4(9) . . ?
C23 N13 C21 122.8(8) . . ?
C24 N13 C21 124.7(8) . . ?
C25 N14 C24 112.3(9) . . ?
C25 N14 C22 123.0(8) . . ?
C24 N14 C22 123.8(9) . . ?
C23 N15 C27 122.1(7) . . ?
C23 N15 C26 110.9(8) . . ?
C27 N15 C26 122.2(9) . . ?
C25 N16 C28 123.2(9) . . ?
C25 N16 C26 111.1(9) . . ?
C28 N16 C26 125.7(9) . . ?
C29 N17 C27 121.7(8) . . ?
C29 N17 C30 112.8(9) . . ?
C27 N17 C30 125.5(8) . . ?
C31 N18 C28 120.6(8) . . ?
C31 N18 C30 111.5(9) . . ?
C28 N18 C30 127.8(8) . . ?
C29 N19 C35 120.9(8) . . ?
C29 N19 C32 111.9(8) . . ?
C35 N19 C32 126.9(9) . . ?
C31 N20 C36 119.9(8) . . ?
C31 N20 C32 110.8(9) . . ?
C36 N20 C32 127.3(8) . . ?
C37 N21 C35 122.6(8) . . ?
C37 N21 C38 111.7(9) . . ?
C35 N21 C38 124.0(9) . . ?
C39 N22 C38 110.6(9) . . ?
C39 N22 C36 123.4(8) . . ?
C38 N22 C36 125.2(8) . . ?
C37 N23 C22 121.0(8) . 3_777 ?
C37 N23 C40 112.3(9) . . ?
C22 N23 C40 124.3(8) 3_777 . ?
C39 N24 C21 123.2(7) . 3_777 ?
C39 N24 C40 113.4(8) . . ?
C21 N24 C40 123.4(8) 3_777 . ?

loop_
_geom_bond_atom_site_label_1
_geom_bond_atom_site_label_2
_geom_bond_distance
_geom_bond_site_symmetry_2
_geom_bond_publ_flag
Sr1 O12 2.510(6) 3_777 ?
Sr1 O2 2.528(6) . ?
Sr1 O3W 2.610(7) . ?
Sr1 O1W 2.611(7) . ?
Sr1 O2W 2.617(7) . ?
Sr1 O7 2.625(6) . ?
Sr1 O4W 2.640(8) . ?
Sr1 O1 2.719(6) . ?
O1 C3 1.222(9) . ?
O2 C9 1.239(9) . ?
O3 C15 1.214(10) . ?
O4 C5 1.216(10) . ?
O5 C11 1.241(10) . ?
O6 C18 1.226(9) . ?
O7 C23 1.224(10) . ?
O8 C29 1.229(10) . ?
O9 C37 1.208(11) . ?
O10 C25 1.218(10) . ?
O11 C31 1.250(10) . ?
O12 C39 1.233(10) . ?
O13 S1 1.424(12) . ?
O14 S1 1.280(11) . ?
O15 S1 1.684(13) . ?
O16 S2 1.306(10) . ?
O17 S2 1.502(12) . ?
O18 S2 1.255(10) . ?
S1 C41 1.817(13) . ?
S2 C50 1.802(12) . ?
C1 N1 1.435(10) . ?
C1 N12 1.455(10) 3_677 ?
C2 N11 1.427(10) 3_677 ?
C2 N2 1.432(11) . ?
C3 N3 1.364(9) . ?
C3 N1 1.373(10) . ?
C4 N2 1.424(10) . ?
C4 N1 1.452(9) . ?
C4 C6 1.521(12) . ?
C5 N4 1.357(11) . ?
C5 N2 1.373(10) . ?
C6 N3 1.445(10) . ?
C6 N4 1.447(9) . ?
C7 N3 1.425(10) . ?
C7 N5 1.449(9) . ?
C8 N6 1.435(10) . ?
C8 N4 1.451(10) . ?
C9 N7 1.341(9) . ?
C9 N5 1.349(10) . ?
C10 N6 1.438(10) . ?
C10 N5 1.442(9) . ?
C10 C12 1.551(12) . ?
C11 N8 1.362(11) . ?
C11 N6 1.371(10) . ?
C12 N8 1.440(9) . ?
C12 N7 1.442(10) . ?
C13 N9 1.436(10) . ?
C13 N7 1.438(11) . ?
C14 N8 1.440(10) . ?
C14 N10 1.447(10) . ?
C15 N11 1.365(11) . ?
C15 N9 1.381(11) . ?
C16 N10 1.447(10) . ?
C16 N9 1.468(9) . ?
C16 C19 1.545(11) . ?
C16 C17 1.576(11) . ?
C17 N11 1.449(10) . ?
C17 N12 1.453(10) . ?
C17 C20 1.542(11) . ?
C18 N12 1.353(10) . ?
C18 N10 1.361(10) . ?
C21 N24 1.431(12) 3_777 ?
C21 N13 1.437(12) . ?
C22 N23 1.398(12) 3_777 ?
C22 N14 1.456(12) . ?
C23 N15 1.347(11) . ?
C23 N13 1.371(11) . ?
C24 N13 1.423(11) . ?
C24 N14 1.451(10) . ?
C24 C26 1.521(14) . ?
C25 N14 1.354(12) . ?
C25 N16 1.370(12) . ?
C26 N16 1.450(11) . ?
C26 N15 1.455(11) . ?
C27 N17 1.441(12) . ?
C27 N15 1.441(12) . ?
C28 N16 1.404(13) . ?
C28 N18 1.438(12) . ?
C29 N19 1.353(11) . ?
C29 N17 1.352(11) . ?
C30 N17 1.445(11) . ?
C30 N18 1.463(11) . ?
C30 C32 1.557(14) . ?
C30 C33 1.561(13) . ?
C31 N18 1.345(11) . ?
C31 N20 1.369(11) . ?
C32 N20 1.458(10) . ?
C32 N19 1.466(11) . ?
C32 C34 1.524(12) . ?
C35 N21 1.418(12) . ?
C35 N19 1.454(12) . ?
C36 N20 1.415(12) . ?
C36 N22 1.458(12) . ?
C37 N21 1.375(13) . ?
C37 N23 1.382(11) . ?
C38 N21 1.451(11) . ?
C38 N22 1.454(11) . ?
C38 C40 1.530(14) . ?
C39 N24 1.328(12) . ?
C39 N22 1.375(11) . ?
C40 N23 1.431(11) . ?
C40 N24 1.453(10) . ?
C41 C46 1.320(13) . ?
C41 C42 1.369(13) . ?
C42 C43 1.403(12) . ?
C43 C44 1.375(11) . ?
C44 C45 1.379(11) . ?
C44 C47 1.482(10) . ?
C45 C46 1.383(11) . ?
C47 C52 1.378(11) . ?
C47 C48 1.389(11) . ?
C48 C49 1.399(11) . ?
C49 C50 1.327(13) . ?
C50 C51 1.354(14) . ?
C51 C52 1.420(12) . ?

loop_
_geom_torsion_atom_site_label_1
_geom_torsion_atom_site_label_2
_geom_torsion_atom_site_label_3
_geom_torsion_atom_site_label_4
_geom_torsion
_geom_torsion_site_symmetry_1
_geom_torsion_site_symmetry_2
_geom_torsion_site_symmetry_3
_geom_torsion_site_symmetry_4
_geom_torsion_publ_flag
Sr1 O1 C3 N3 36.3(16) . . . . ?
Sr1 O1 C3 N1 -144.3(8) . . . . ?
N2 C4 C6 N3 124.2(6) . . . . ?
N1 C4 C6 N3 3.4(7) . . . . ?
N2 C4 C6 N4 3.8(8) . . . . ?
N1 C4 C6 N4 -117.0(6) . . . . ?
Sr1 O2 C9 N7 144.0(10) . . . . ?
Sr1 O2 C9 N5 -35.9(17) . . . . ?
N6 C10 C12 N8 -1.1(8) . . . . ?
N5 C10 C12 N8 -120.8(6) . . . . ?
N6 C10 C12 N7 117.6(6) . . . . ?
N5 C10 C12 N7 -2.1(7) . . . . ?
N10 C16 C17 N11 116.9(6) . . . . ?
N9 C16 C17 N11 -0.7(8) . . . . ?
C19 C16 C17 N11 -120.9(8) . . . . ?
N10 C16 C17 N12 -0.8(7) . . . . ?
N9 C16 C17 N12 -118.3(6) . . . . ?
C19 C16 C17 N12 121.4(8) . . . . ?
N10 C16 C17 C20 -120.5(7) . . . . ?
N9 C16 C17 C20 121.9(7) . . . . ?
C19 C16 C17 C20 1.7(10) . . . . ?
Sr1 O7 C23 N15 -149.2(9) . . . . ?
Sr1 O7 C23 N13 32.7(17) . . . . ?
N13 C24 C26 N16 127.1(7) . . . . ?
N14 C24 C26 N16 6.0(9) . . . . ?
N13 C24 C26 N15 7.4(8) . . . . ?
N14 C24 C26 N15 -113.7(7) . . . . ?
N17 C30 C32 N20 112.5(7) . . . . ?
N18 C30 C32 N20 -5.3(9) . . . . ?
C33 C30 C32 N20 -126.2(8) . . . . ?
N17 C30 C32 N19 -4.5(8) . . . . ?
N18 C30 C32 N19 -122.2(7) . . . . ?
C33 C30 C32 N19 116.8(8) . . . . ?
N17 C30 C32 C34 -125.8(8) . . . . ?
N18 C30 C32 C34 116.5(8) . . . . ?
C33 C30 C32 C34 -4.4(12) . . . . ?
Sr1 O12 C39 N24 40.9(18) 3_777 . . . ?
Sr1 O12 C39 N22 -142.9(10) 3_777 . . . ?
N21 C38 C40 N23 3.9(8) . . . . ?
N22 C38 C40 N23 -116.4(7) . . . . ?
N21 C38 C40 N24 124.1(7) . . . . ?
N22 C38 C40 N24 3.8(9) . . . . ?
O14 S1 C41 C46 31.5(12) . . . . ?
O13 S1 C41 C46 163.9(10) . . . . ?
O15 S1 C41 C46 -77.5(11) . . . . ?
O14 S1 C41 C42 -155.1(10) . . . . ?
O13 S1 C41 C42 -22.7(11) . . . . ?
O15 S1 C41 C42 95.9(10) . . . . ?
C46 C41 C42 C43 0.3(16) . . . . ?
S1 C41 C42 C43 -172.9(7) . . . . ?
C41 C42 C43 C44 1.1(14) . . . . ?
C42 C43 C44 C45 -1.2(12) . . . . ?
C42 C43 C44 C47 178.0(7) . . . . ?
C43 C44 C45 C46 -0.2(12) . . . . ?
C47 C44 C45 C46 -179.3(7) . . . . ?
C42 C41 C46 C45 -1.6(16) . . . . ?
S1 C41 C46 C45 171.5(7) . . . . ?
C44 C45 C46 C41 1.6(14) . . . . ?
C43 C44 C47 C52 171.2(8) . . . . ?
C45 C44 C47 C52 -9.7(11) . . . . ?
C43 C44 C47 C48 -9.1(10) . . . . ?
C45 C44 C47 C48 170.0(7) . . . . ?
C52 C47 C48 C49 1.4(12) . . . . ?
C44 C47 C48 C49 -178.4(7) . . . . ?
C47 C48 C49 C50 -1.2(13) . . . . ?
C48 C49 C50 C51 1.3(15) . . . . ?
C48 C49 C50 S2 179.9(6) . . . . ?
O18 S2 C50 C49 31.7(11) . . . . ?
O16 S2 C50 C49 -171.7(9) . . . . ?
O17 S2 C50 C49 -68.7(10) . . . . ?
O18 S2 C50 C51 -149.7(9) . . . . ?
O16 S2 C50 C51 6.9(11) . . . . ?
O17 S2 C50 C51 109.9(10) . . . . ?
C49 C50 C51 C52 -1.6(16) . . . . ?
S2 C50 C51 C52 179.8(7) . . . . ?
C48 C47 C52 C51 -1.6(12) . . . . ?
C44 C47 C52 C51 178.1(7) . . . . ?
C50 C51 C52 C47 1.7(14) . . . . ?
O1 C3 N1 C1 -15.4(12) . . . . ?
N3 C3 N1 C1 164.0(6) . . . . ?
O1 C3 N1 C4 -175.8(7) . . . . ?
N3 C3 N1 C4 3.6(8) . . . . ?
N12 C1 N1 C3 110.2(8) 3_677 . . . ?
N12 C1 N1 C4 -91.7(9) 3_677 . . . ?
N2 C4 N1 C3 -117.9(8) . . . . ?
C6 C4 N1 C3 -4.4(8) . . . . ?
N2 C4 N1 C1 82.0(9) . . . . ?
C6 C4 N1 C1 -164.5(6) . . . . ?
O4 C5 N2 C4 177.0(8) . . . . ?
N4 C5 N2 C4 -0.4(9) . . . . ?
O4 C5 N2 C2 -1.2(13) . . . . ?
N4 C5 N2 C2 -178.6(7) . . . . ?
N1 C4 N2 C5 110.8(8) . . . . ?
C6 C4 N2 C5 -2.2(8) . . . . ?
N1 C4 N2 C2 -71.0(10) . . . . ?
C6 C4 N2 C2 175.9(7) . . . . ?
N11 C2 N2 C5 -101.4(9) 3_677 . . . ?
N11 C2 N2 C4 80.7(10) 3_677 . . . ?
O1 C3 N3 C7 6.8(12) . . . . ?
N1 C3 N3 C7 -172.7(6) . . . . ?
O1 C3 N3 C6 178.2(7) . . . . ?
N1 C3 N3 C6 -1.2(8) . . . . ?
N5 C7 N3 C3 -102.4(8) . . . . ?
N5 C7 N3 C6 87.2(9) . . . . ?
N4 C6 N3 C3 110.6(8) . . . . ?
C4 C6 N3 C3 -1.5(8) . . . . ?
N4 C6 N3 C7 -78.1(9) . . . . ?
C4 C6 N3 C7 169.8(6) . . . . ?
O4 C5 N4 C6 -174.2(8) . . . . ?
N2 C5 N4 C6 3.2(9) . . . . ?
O4 C5 N4 C8 -5.9(13) . . . . ?
N2 C5 N4 C8 171.4(7) . . . . ?
N3 C6 N4 C5 -116.8(8) . . . . ?
C4 C6 N4 C5 -4.4(8) . . . . ?
N3 C6 N4 C8 75.0(9) . . . . ?
C4 C6 N4 C8 -172.5(7) . . . . ?
N6 C8 N4 C5 108.4(9) . . . . ?
N6 C8 N4 C6 -84.8(9) . . . . ?
O2 C9 N5 C10 179.4(7) . . . . ?
N7 C9 N5 C10 -0.5(9) . . . . ?
O2 C9 N5 C7 -7.3(12) . . . . ?
N7 C9 N5 C7 172.8(7) . . . . ?
N6 C10 N5 C9 -109.7(8) . . . . ?
C12 C10 N5 C9 1.7(8) . . . . ?
N6 C10 N5 C7 77.0(9) . . . . ?
C12 C10 N5 C7 -171.6(7) . . . . ?
N3 C7 N5 C9 102.8(9) . . . . ?
N3 C7 N5 C10 -84.7(9) . . . . ?
O5 C11 N6 C8 9.8(12) . . . . ?
N8 C11 N6 C8 -169.7(7) . . . . ?
O5 C11 N6 C10 175.6(7) . . . . ?
N8 C11 N6 C10 -3.9(9) . . . . ?
N4 C8 N6 C11 -107.4(8) . . . . ?
N4 C8 N6 C10 88.4(9) . . . . ?
N5 C10 N6 C11 114.0(8) . . . . ?
C12 C10 N6 C11 3.0(8) . . . . ?
N5 C10 N6 C8 -80.2(9) . . . . ?
C12 C10 N6 C8 168.8(7) . . . . ?
O2 C9 N7 C13 11.7(12) . . . . ?
N5 C9 N7 C13 -168.4(7) . . . . ?
O2 C9 N7 C12 179.0(7) . . . . ?
N5 C9 N7 C12 -1.1(9) . . . . ?
N9 C13 N7 C9 -111.2(8) . . . . ?
N9 C13 N7 C12 83.0(10) . . . . ?
N8 C12 N7 C9 113.7(8) . . . . ?
C10 C12 N7 C9 2.1(8) . . . . ?
N8 C12 N7 C13 -79.2(9) . . . . ?
C10 C12 N7 C13 169.2(7) . . . . ?
O5 C11 N8 C12 -176.4(7) . . . . ?
N6 C11 N8 C12 3.1(9) . . . . ?
O5 C11 N8 C14 -11.2(12) . . . . ?
N6 C11 N8 C14 168.2(7) . . . . ?
N7 C12 N8 C11 -112.2(8) . . . . ?
C10 C12 N8 C11 -1.1(8) . . . . ?
N7 C12 N8 C14 82.7(9) . . . . ?
C10 C12 N8 C14 -166.2(7) . . . . ?
N10 C14 N8 C11 109.4(8) . . . . ?
N10 C14 N8 C12 -87.1(9) . . . . ?
O3 C15 N9 C13 -2.4(13) . . . . ?
N11 C15 N9 C13 175.5(7) . . . . ?
O3 C15 N9 C16 -176.2(8) . . . . ?
N11 C15 N9 C16 1.7(10) . . . . ?
N7 C13 N9 C15 102.8(9) . . . . ?
N7 C13 N9 C16 -84.3(10) . . . . ?
N10 C16 N9 C15 -110.1(8) . . . . ?
C19 C16 N9 C15 123.4(8) . . . . ?
C17 C16 N9 C15 -0.6(9) . . . . ?
N10 C16 N9 C13 76.5(10) . . . . ?
C19 C16 N9 C13 -50.0(11) . . . . ?
C17 C16 N9 C13 -173.9(7) . . . . ?
O6 C18 N10 C14 2.1(11) . . . . ?
N12 C18 N10 C14 -174.9(6) . . . . ?
O6 C18 N10 C16 178.7(7) . . . . ?
N12 C18 N10 C16 1.7(8) . . . . ?
N8 C14 N10 C18 -100.2(8) . . . . ?
N8 C14 N10 C16 83.7(9) . . . . ?
N9 C16 N10 C18 108.6(7) . . . . ?
C19 C16 N10 C18 -125.5(7) . . . . ?
C17 C16 N10 C18 -0.5(8) . . . . ?
N9 C16 N10 C14 -75.0(9) . . . . ?
C19 C16 N10 C14 50.9(10) . . . . ?
C17 C16 N10 C14 175.9(6) . . . . ?
O3 C15 N11 C2 5.4(14) . . . 3_677 ?
N9 C15 N11 C2 -172.4(7) . . . 3_677 ?
O3 C15 N11 C17 175.7(9) . . . . ?
N9 C15 N11 C17 -2.2(10) . . . . ?
N12 C17 N11 C15 111.8(8) . . . . ?
C20 C17 N11 C15 -123.1(8) . . . . ?
C16 C17 N11 C15 1.8(9) . . . . ?
N12 C17 N11 C2 -78.6(10) . . . 3_677 ?
C20 C17 N11 C2 46.4(11) . . . 3_677 ?
C16 C17 N11 C2 171.3(7) . . . 3_677 ?
O6 C18 N12 C17 -179.3(7) . . . . ?
N10 C18 N12 C17 -2.2(9) . . . . ?
O6 C18 N12 C1 3.9(12) . . . 3_677 ?
N10 C18 N12 C1 -179.1(6) . . . 3_677 ?
N11 C17 N12 C18 -109.1(8) . . . . ?
C20 C17 N12 C18 125.0(8) . . . . ?
C16 C17 N12 C18 1.8(8) . . . . ?
N11 C17 N12 C1 67.5(10) . . . 3_677 ?
C20 C17 N12 C1 -58.4(10) . . . 3_677 ?
C16 C17 N12 C1 178.5(7) . . . 3_677 ?
O7 C23 N13 C24 178.3(8) . . . . ?
N15 C23 N13 C24 -0.1(9) . . . . ?
O7 C23 N13 C21 3.0(13) . . . . ?
N15 C23 N13 C21 -175.4(7) . . . . ?
N14 C24 N13 C23 107.3(10) . . . . ?
C26 C24 N13 C23 -4.8(9) . . . . ?
N14 C24 N13 C21 -77.5(11) . . . . ?
C26 C24 N13 C21 170.5(8) . . . . ?
N24 C21 N13 C23 -97.7(9) 3_777 . . . ?
N24 C21 N13 C24 87.5(10) 3_777 . . . ?
O10 C25 N14 C24 -174.2(9) . . . . ?
N16 C25 N14 C24 3.6(10) . . . . ?
O10 C25 N14 C22 -5.0(15) . . . . ?
N16 C25 N14 C22 172.8(8) . . . . ?
N13 C24 N14 C25 -118.2(10) . . . . ?
C26 C24 N14 C25 -6.1(9) . . . . ?
N13 C24 N14 C22 72.7(12) . . . . ?
C26 C24 N14 C22 -175.1(8) . . . . ?
N23 C22 N14 C25 109.4(10) 3_777 . . . ?
N23 C22 N14 C24 -82.7(11) 3_777 . . . ?
O7 C23 N15 C27 -17.0(13) . . . . ?
N13 C23 N15 C27 161.4(7) . . . . ?
O7 C23 N15 C26 -173.0(8) . . . . ?
N13 C23 N15 C26 5.4(9) . . . . ?
N17 C27 N15 C23 113.1(9) . . . . ?
N17 C27 N15 C26 -93.5(10) . . . . ?
N16 C26 N15 C23 -121.0(9) . . . . ?
C24 C26 N15 C23 -8.1(9) . . . . ?
N16 C26 N15 C27 83.1(11) . . . . ?
C24 C26 N15 C27 -164.0(7) . . . . ?
O10 C25 N16 C28 -2.1(14) . . . . ?
N14 C25 N16 C28 179.9(8) . . . . ?
O10 C25 N16 C26 178.6(8) . . . . ?
N14 C25 N16 C26 0.7(10) . . . . ?
N18 C28 N16 C25 -102.5(10) . . . . ?
N18 C28 N16 C26 76.7(12) . . . . ?
N15 C26 N16 C25 108.4(10) . . . . ?
C24 C26 N16 C25 -4.3(9) . . . . ?
N15 C26 N16 C28 -70.8(12) . . . . ?
C24 C26 N16 C28 176.4(8) . . . . ?
O8 C29 N17 C27 -0.2(13) . . . . ?
N19 C29 N17 C27 -177.1(7) . . . . ?
O8 C29 N17 C30 178.4(8) . . . . ?
N19 C29 N17 C30 1.5(10) . . . . ?
N15 C27 N17 C29 -99.5(10) . . . . ?
N15 C27 N17 C30 82.1(11) . . . . ?
N18 C30 N17 C29 112.7(9) . . . . ?
C32 C30 N17 C29 2.1(9) . . . . ?
C33 C30 N17 C29 -122.2(10) . . . . ?
N18 C30 N17 C27 -68.8(12) . . . . ?
C32 C30 N17 C27 -179.3(8) . . . . ?
C33 C30 N17 C27 56.3(13) . . . . ?
O11 C31 N18 C28 -3.9(15) . . . . ?
N20 C31 N18 C28 174.7(8) . . . . ?
O11 C31 N18 C30 179.9(9) . . . . ?
N20 C31 N18 C30 -1.5(11) . . . . ?
N16 C28 N18 C31 96.4(11) . . . . ?
N16 C28 N18 C30 -88.1(12) . . . . ?
N17 C30 N18 C31 -106.3(10) . . . . ?
C32 C30 N18 C31 4.3(10) . . . . ?
C33 C30 N18 C31 128.5(10) . . . . ?
N17 C30 N18 C28 77.9(12) . . . . ?
C32 C30 N18 C28 -171.5(9) . . . . ?
C33 C30 N18 C28 -47.3(14) . . . . ?
O8 C29 N19 C35 3.3(13) . . . . ?
N17 C29 N19 C35 -179.8(7) . . . . ?
O8 C29 N19 C32 178.3(7) . . . . ?
N17 C29 N19 C32 -4.8(10) . . . . ?
N21 C35 N19 C29 95.4(10) . . . . ?
N21 C35 N19 C32 -78.7(11) . . . . ?
N20 C32 N19 C29 -104.7(9) . . . . ?
C34 C32 N19 C29 131.0(9) . . . . ?
C30 C32 N19 C29 5.8(9) . . . . ?
N20 C32 N19 C35 69.9(11) . . . . ?
C34 C32 N19 C35 -54.4(12) . . . . ?
C30 C32 N19 C35 -179.6(8) . . . . ?
O11 C31 N20 C36 11.5(14) . . . . ?
N18 C31 N20 C36 -167.1(8) . . . . ?
O11 C31 N20 C32 176.3(9) . . . . ?
N18 C31 N20 C32 -2.3(11) . . . . ?
N22 C36 N20 C31 -108.2(9) . . . . ?
N22 C36 N20 C32 89.8(11) . . . . ?
N19 C32 N20 C31 114.7(10) . . . . ?
C34 C32 N20 C31 -120.9(10) . . . . ?
C30 C32 N20 C31 4.8(10) . . . . ?
N19 C32 N20 C36 -82.0(11) . . . . ?
C34 C32 N20 C36 42.4(14) . . . . ?
C30 C32 N20 C36 168.1(9) . . . . ?
O9 C37 N21 C35 10.9(14) . . . . ?
N23 C37 N21 C35 -168.1(8) . . . . ?
O9 C37 N21 C38 176.4(8) . . . . ?
N23 C37 N21 C38 -2.7(10) . . . . ?
N19 C35 N21 C37 -108.8(10) . . . . ?
N19 C35 N21 C38 87.6(11) . . . . ?
N22 C38 N21 C37 112.3(10) . . . . ?
C40 C38 N21 C37 -0.8(9) . . . . ?
N22 C38 N21 C35 -82.4(11) . . . . ?
C40 C38 N21 C35 164.4(8) . . . . ?
O12 C39 N22 C38 -176.9(8) . . . . ?
N24 C39 N22 C38 -0.1(9) . . . . ?
O12 C39 N22 C36 -6.4(13) . . . . ?
N24 C39 N22 C36 170.4(8) . . . . ?
N21 C38 N22 C39 -115.4(10) . . . . ?
C40 C38 N22 C39 -2.5(9) . . . . ?
N21 C38 N22 C36 74.3(12) . . . . ?
C40 C38 N22 C36 -172.8(8) . . . . ?
N20 C36 N22 C39 112.3(9) . . . . ?
N20 C36 N22 C38 -78.6(11) . . . . ?
O9 C37 N23 C22 -10.5(14) . . . 3_777 ?
N21 C37 N23 C22 168.6(8) . . . 3_777 ?
O9 C37 N23 C40 -173.6(8) . . . . ?
N21 C37 N23 C40 5.5(9) . . . . ?
N24 C40 N23 C37 -117.0(9) . . . . ?
C38 C40 N23 C37 -5.8(9) . . . . ?
N24 C40 N23 C22 80.6(11) . . . 3_777 ?
C38 C40 N23 C22 -168.3(8) . . . 3_777 ?
O12 C39 N24 C21 1.3(14) . . . 3_777 ?
N22 C39 N24 C21 -175.4(7) . . . 3_777 ?
O12 C39 N24 C40 179.7(8) . . . . ?
N22 C39 N24 C40 3.0(10) . . . . ?
N23 C40 N24 C39 107.8(10) . . . . ?
C38 C40 N24 C39 -4.3(9) . . . . ?
N23 C40 N24 C21 -73.9(11) . . . 3_777 ?
C38 C40 N24 C21 174.0(8) . . . 3_777 ?

loop_
_platon_squeeze_void_nr
_platon_squeeze_void_average_x
_platon_squeeze_void_average_y
_platon_squeeze_void_average_z
_platon_squeeze_void_volume
_platon_squeeze_void_count_electrons
_platon_squeeze_void_content
1 0.000 0.000 0.000 74 11 ' '
2 0.008 0.010 0.462 2040 496 ' '
3 0.500 0.000 1.000 71 10 ' '
4 0.000 0.500 0.500 74 11 ' '
5 0.500 0.500 0.500 71 10 ' '
